data_4335424
loop_
_publ_author_name
'Lele Duan'
'Lei Wang'
'A. Ken Inge'
'Andreas Fischer'
'Xiaodong Zou'
'Licheng Sun'

_publ_contact_author_address
;
Division of Organic Chemistry
School of Chemical Science and Engineering
Royal Institute of Ecthnology
100 44 Stockholm
Sweden
;
_publ_contact_author_email lichengs@kth.se
_publ_contact_author_name 'Licheng Sun'
_publ_section_title
;
 Insights into Ru-Based Molecular Water Oxidation Catalysts: Electronic
 and Noncovalent-Interaction Effects on Their Catalytic Activities
;
_journal_name_full 'Inorganic Chemistry'
_journal_page_first 7844
_journal_page_last 7852
_journal_paper_doi 10.1021/ic302687d
_journal_volume 52
_journal_year 2013
_chemical_formula_sum 'C36 H54 N6 O12 Ru S2'
_chemical_formula_weight 928.04
_chemical_name_systematic
;
 ?
;
_space_group_IT_number 15
_symmetry_cell_setting monoclinic
_symmetry_space_group_name_Hall '-C 2yc'
_symmetry_space_group_name_H-M 'C 1 2/c 1'
_atom_sites_solution_hydrogens geom
_atom_sites_solution_primary direct
_atom_sites_solution_secondary difmap
_audit_creation_date 2012-12-05T13:53:38-00:00
_audit_creation_method 'WinGX routine CIF_UPDATE'
_cell_angle_alpha 90
_cell_angle_beta 112.677(2)
_cell_angle_gamma 90
_cell_formula_units_Z 4
_cell_length_a 21.2732(7)
_cell_length_b 8.1023(2)
_cell_length_c 26.1598(5)
_cell_measurement_temperature 293(2)
_cell_volume 4160.4(2)
_computing_structure_refinement 'SHELXL-97 (Sheldrick, 1997)'
_computing_structure_solution 'SUPERFLIP (Palatinus & Chupas, 2007)'
_diffrn_ambient_temperature 293(2)
_diffrn_measured_fraction_theta_full 0.968
_diffrn_measured_fraction_theta_max 0.968
_diffrn_radiation_monochromator graphite
_diffrn_radiation_type MoK\a
_diffrn_radiation_wavelength 0.71073
_diffrn_reflns_av_R_equivalents 0.0437
_diffrn_reflns_av_unetI/netI 0.0331
_diffrn_reflns_limit_h_max 30
_diffrn_reflns_limit_h_min -30
_diffrn_reflns_limit_k_max 11
_diffrn_reflns_limit_k_min -10
_diffrn_reflns_limit_l_max 37
_diffrn_reflns_limit_l_min -37
_diffrn_reflns_number 34396
_diffrn_reflns_theta_full 30.51
_diffrn_reflns_theta_max 30.51
_diffrn_reflns_theta_min 3.21
_exptl_absorpt_coefficient_mu 0.544
_exptl_absorpt_correction_T_max 1.00000
_exptl_absorpt_correction_T_min 0.87743
_exptl_absorpt_correction_type multi-scan
_exptl_crystal_colour brown
_exptl_crystal_density_diffrn 1.482
_exptl_crystal_description prism
_exptl_crystal_F_000 1936
_exptl_crystal_size_max 0.44
_exptl_crystal_size_mid 0.20
_exptl_crystal_size_min 0.14
_refine_diff_density_max 1.141
_refine_diff_density_min -1.604
_refine_diff_density_rms 0.091
_refine_ls_extinction_method none
_refine_ls_goodness_of_fit_ref 1.087
_refine_ls_hydrogen_treatment mixed
_refine_ls_matrix_type full
_refine_ls_number_parameters 328
_refine_ls_number_reflns 6141
_refine_ls_number_restraints 7
_refine_ls_restrained_S_all 1.087
_refine_ls_R_factor_all 0.0571
_refine_ls_R_factor_gt 0.0513
_refine_ls_shift/su_max 0
_refine_ls_shift/su_mean 0
_refine_ls_structure_factor_coef Fsqd
_refine_ls_weighting_details 'calc w=1/[\s^2^(Fo^2^)+(0.0544P)^2^+11.1647P] where P=(Fo^2^+2Fc^2^)/3'
_refine_ls_weighting_scheme calc
_refine_ls_wR_factor_ref 0.1256
_reflns_number_gt 5728
_reflns_number_total 6141
_reflns_threshold_expression >2sigma(I)
_cod_data_source_file ic302687d_si_002.cif
_cod_data_source_block fin
_cod_original_cell_volume 4160.38(19)
_cod_database_code 4335424

loop_
_symmetry_equiv_pos_as_xyz
'x, y, z'
'-x, y, -z+1/2'
'x+1/2, y+1/2, z'
'-x+1/2, y+1/2, -z+1/2'
'-x, -y, -z'
'x, -y, z-1/2'
'-x+1/2, -y+1/2, -z'
'x+1/2, -y+1/2, z-1/2'

loop_
_atom_site_label
_atom_site_fract_x
_atom_site_fract_y
_atom_site_fract_z
_atom_site_U_iso_or_equiv
_atom_site_adp_type
_atom_site_calc_flag
_atom_site_refinement_flags
_atom_site_occupancy
_atom_site_disorder_assembly
_atom_site_disorder_group
_atom_site_type_symbol
C1 0.63178(16) 0.1377(5) 0.24044(13) 0.0464(8) Uani d . 1 . . C
C2 0.61804(14) -0.0442(4) 0.24330(12) 0.0373(6) Uani d . 1 . . C
C3 0.65982(19) -0.1783(7) 0.24368(15) 0.0582(11) Uani d . 1 . . C
C4 0.6378(2) -0.3350(6) 0.24637(16) 0.0602(12) Uani d D 1 . . C
C5 0.5756(2) -0.3632(5) 0.24803(14) 0.0508(9) Uani d . 1 . . C
C6 0.53351(16) -0.2318(4) 0.24840(11) 0.0358(6) Uani d . 1 . . C
C7 0.43521(14) 0.2741(4) 0.14280(11) 0.0311(5) Uani d . 1 . . C
C8 0.39881(15) 0.3015(4) 0.08730(11) 0.0340(6) Uani d . 1 . . C
C9 0.37618(18) 0.1703(5) 0.05176(13) 0.0456(8) Uani d . 1 . . C
C10 0.3911(2) 0.0141(5) 0.07351(14) 0.0498(9) Uani d . 1 . . C
C11 0.42782(17) -0.0069(4) 0.12964(13) 0.0376(6) Uani d . 1 . . C
C18 0.2612(3) 0.3969(11) 0.1393(3) 0.096(2) Uani d D 1 . . C
N1 0.55731(11) -0.0751(3) 0.24606(9) 0.0289(5) Uani d . 1 . . n
N2 0.44963(11) 0.1211(3) 0.16445(9) 0.0270(4) Uani d . 1 . . n
O1 0.58549(11) 0.2359(3) 0.24228(9) 0.0393(5) Uani d . 1 . . O
O2 0.68545(14) 0.1801(5) 0.23646(13) 0.0735(9) Uani d . 1 . . O
O3 0.41214(16) 0.5212(4) 0.02165(12) 0.0688(8) Uani d . 1 . . O
O4 0.4134(2) 0.6106(4) 0.10992(14) 0.0918(13) Uani d . 1 . . O
O5 0.30794(17) 0.5198(5) 0.03669(14) 0.0824(10) Uani d . 1 . . O
O6 0.22164(19) 0.3967(6) 0.08279(16) 0.0940(13) Uani d D 1 . . O
S1 0.38148(6) 0.50798(12) 0.06234(4) 0.0523(2) Uani d . 1 . . S
Ru1 0.5 0.10389(4) 0.25 0.02226(9) Uani d S 1 . . Ru
N3 0.36944(19) 0.6028(5) 0.91088(15) 0.0596(9) Uani d . 1 . . n
C12A 0.4249(4) 0.5182(13) 0.8947(3) 0.077(3) Uani d P 0.612(7) A 1 C
H12A 0.4161 0.5388 0.856 0.092 Uiso calc PR 0.612(7) A 1 H
H12B 0.4696 0.5616 0.9171 0.092 Uiso calc PR 0.612(7) A 1 H
C13A 0.4221(3) 0.3313(8) 0.9049(3) 0.0955(19) Uani d P 0.612(7) A 1 C
H13A 0.4564 0.2758 0.8959 0.143 Uiso calc PR 0.612(7) A 1 H
H13B 0.378 0.2893 0.882 0.143 Uiso calc PR 0.612(7) A 1 H
H13C 0.4302 0.3125 0.9432 0.143 Uiso calc PR 0.612(7) A 1 H
C14A 0.3022(4) 0.564(2) 0.8725(4) 0.118(5) Uani d P 0.612(7) A 1 C
H14A 0.2997 0.4475 0.8639 0.142 Uiso calc PR 0.612(7) A 1 H
H14B 0.2932 0.6248 0.8383 0.142 Uiso calc PR 0.612(7) A 1 H
C15A 0.2459(3) 0.6079(9) 0.8951(3) 0.103(2) Uani d P 0.612(7) A 1 C
H15A 0.2017 0.5847 0.8672 0.154 Uiso calc PR 0.612(7) A 1 H
H15B 0.2488 0.7229 0.9046 0.154 Uiso calc PR 0.612(7) A 1 H
H15C 0.2526 0.5427 0.9275 0.154 Uiso calc PR 0.612(7) A 1 H
C16A 0.3826(7) 0.7878(14) 0.9119(5) 0.110(4) Uani d P 0.612(7) A 1 C
H16A 0.3758 0.8204 0.8745 0.132 Uiso calc PR 0.612(7) A 1 H
H16B 0.3474 0.8419 0.9208 0.132 Uiso calc PR 0.612(7) A 1 H
C17A 0.4406(4) 0.8488(10) 0.9446(5) 0.154(4) Uani d P 0.612(7) A 1 C
H17A 0.4409 0.9656 0.9385 0.232 Uiso calc PR 0.612(7) A 1 H
H17B 0.4768 0.7977 0.9369 0.232 Uiso calc PR 0.612(7) A 1 H
H17C 0.447 0.8283 0.9824 0.232 Uiso calc PR 0.612(7) A 1 H
C12B 0.3563(8) 0.441(2) 0.8816(7) 0.105(6) Uani d P 0.388(7) A 2 C
H12C 0.3434 0.4584 0.8422 0.127 Uiso calc PR 0.388(7) A 2 H
H12D 0.319 0.3852 0.8871 0.127 Uiso calc PR 0.388(7) A 2 H
C13B 0.4221(3) 0.3313(8) 0.9049(3) 0.0955(19) Uani d P 0.39 A 2 C
H13D 0.4377 0.308 0.8758 0.143 Uiso calc PR 0.388(7) A 2 H
H13E 0.4119 0.2297 0.9189 0.143 Uiso calc PR 0.388(7) A 2 H
H13F 0.4571 0.3892 0.9343 0.143 Uiso calc PR 0.388(7) A 2 H
C14B 0.3010(6) 0.7078(18) 0.8903(5) 0.062(3) Uani d P 0.388(7) A 2 C
H14C 0.3075 0.8068 0.9127 0.075 Uiso calc PR 0.388(7) A 2 H
H14D 0.289 0.7408 0.8521 0.075 Uiso calc PR 0.388(7) A 2 H
C15B 0.2459(3) 0.6079(9) 0.8951(3) 0.103(2) Uani d P 0.39 A 2 C
H15D 0.2579 0.4932 0.8972 0.154 Uiso calc PR 0.388(7) A 2 H
H15E 0.2046 0.6261 0.8633 0.154 Uiso calc PR 0.388(7) A 2 H
H15F 0.239 0.6391 0.928 0.154 Uiso calc PR 0.388(7) A 2 H
C16B 0.4234(6) 0.6969(18) 0.9071(6) 0.077(5) Uani d P 0.388(7) A 2 C
H16C 0.411 0.7321 0.869 0.093 Uiso calc PR 0.388(7) A 2 H
H16D 0.4635 0.6278 0.917 0.093 Uiso calc PR 0.388(7) A 2 H
C17B 0.4406(4) 0.8488(10) 0.9446(5) 0.154(4) Uani d P 0.39 A 2 C
H17D 0.4735 0.8196 0.9805 0.232 Uiso calc PR 0.388(7) A 2 H
H17E 0.4 0.8892 0.9481 0.232 Uiso calc PR 0.388(7) A 2 H
H17F 0.4592 0.9332 0.9287 0.232 Uiso calc PR 0.388(7) A 2 H
H3 0.697(2) -0.153(5) 0.2399(16) 0.051(4) Uiso d . 1 . . H
H4 0.6702(15) -0.406(4) 0.2495(16) 0.051(4) Uiso d D 1 . . H
H5 0.5585(19) -0.460(6) 0.2511(16) 0.051(4) Uiso d . 1 . . H
H7 0.4520(19) 0.356(5) 0.1645(17) 0.051(4) Uiso d . 1 . . H
H9 0.3491(19) 0.183(5) 0.0118(16) 0.051(4) Uiso d . 1 . . H
H10 0.379(2) -0.077(5) 0.0573(17) 0.051(4) Uiso d . 1 . . H
H11 0.4388(19) -0.108(5) 0.1472(17) 0.051(4) Uiso d . 1 . . H
H18A 0.284(3) 0.301(4) 0.145(3) 0.15(4) Uiso d D 1 . . H
H18B 0.293(3) 0.481(6) 0.147(3) 0.11(2) Uiso d D 1 . . H
H18C 0.237(3) 0.408(8) 0.160(3) 0.15(3) Uiso d D 1 . . H
HO6 0.248(3) 0.413(10) 0.061(3) 0.15(3) Uiso d D 1 . . H
HN3 0.3747(19) 0.586(5) 0.9391(16) 0.038(10) Uiso d . 1 . . H

loop_
_atom_site_aniso_label
_atom_site_aniso_U_11
_atom_site_aniso_U_22
_atom_site_aniso_U_33
_atom_site_aniso_U_12
_atom_site_aniso_U_13
_atom_site_aniso_U_23
C1 0.0371(14) 0.069(3) 0.0315(14) -0.0134(15) 0.0117(11) -0.0023(14)
C2 0.0323(12) 0.0513(19) 0.0280(12) 0.0068(12) 0.0114(10) -0.0009(12)
C3 0.0455(18) 0.092(4) 0.0381(17) 0.028(2) 0.0171(14) 0.0006(19)
C4 0.073(2) 0.062(3) 0.0422(18) 0.042(2) 0.0189(17) 0.0051(17)
C5 0.082(3) 0.0302(19) 0.0370(16) 0.0249(17) 0.0199(16) 0.0014(13)
C6 0.0548(16) 0.0238(15) 0.0266(12) 0.0107(12) 0.0134(11) 0.0006(10)
C7 0.0408(13) 0.0250(14) 0.0257(12) 0.0005(11) 0.0106(10) -0.0004(10)
C8 0.0434(14) 0.0324(16) 0.0222(11) 0.0013(11) 0.0082(10) 0.0032(10)
C9 0.0582(19) 0.044(2) 0.0258(13) -0.0062(15) 0.0062(13) -0.0015(13)
C10 0.071(2) 0.036(2) 0.0340(16) -0.0129(16) 0.0112(15) -0.0112(14)
C11 0.0517(16) 0.0246(16) 0.0344(14) -0.0034(12) 0.0143(12) -0.0021(11)
C18 0.078(3) 0.133(6) 0.063(3) -0.008(4) 0.015(3) 0.009(4)
N1 0.0346(10) 0.0229(12) 0.0280(10) 0.0046(8) 0.0107(8) 0.0005(8)
N2 0.0306(9) 0.0238(12) 0.0244(9) -0.0007(8) 0.0083(8) 0.0000(8)
O1 0.0417(10) 0.0354(12) 0.0401(11) -0.0135(9) 0.0150(9) 0.0013(9)
O2 0.0480(14) 0.111(3) 0.0698(18) -0.0300(16) 0.0315(13) -0.0055(18)
O3 0.090(2) 0.066(2) 0.0523(16) -0.0005(16) 0.0302(15) 0.0245(14)
O4 0.174(4) 0.0307(17) 0.0534(17) 0.0056(19) 0.025(2) 0.0030(13)
O5 0.083(2) 0.085(3) 0.078(2) 0.0408(19) 0.0293(17) 0.0399(19)
O6 0.068(2) 0.137(4) 0.064(2) -0.013(2) 0.0100(17) -0.015(2)
S1 0.0811(6) 0.0361(5) 0.0362(4) 0.0105(4) 0.0189(4) 0.0123(3)
Ru1 0.02612(13) 0.01645(15) 0.02273(13) 0 0.00781(9) 0
N3 0.0617(19) 0.072(3) 0.0409(17) 0.0075(17) 0.0149(14) 0.0107(17)
C12A 0.068(5) 0.103(8) 0.064(5) 0.011(4) 0.030(4) 0.005(4)
C13A 0.108(4) 0.070(4) 0.095(4) 0.012(3) 0.025(3) -0.014(3)
C14A 0.053(4) 0.212(16) 0.076(6) 0.003(7) 0.008(4) 0.020(8)
C15A 0.071(3) 0.156(7) 0.082(4) 0.005(4) 0.029(3) 0.022(4)
C16A 0.153(11) 0.081(8) 0.101(8) 0.031(8) 0.055(8) 0.026(6)
C17A 0.099(5) 0.074(5) 0.295(14) -0.018(4) 0.081(7) 0.002(7)
C12B 0.084(9) 0.110(13) 0.088(10) 0.034(9) -0.006(7) -0.043(9)
C13B 0.108(4) 0.070(4) 0.095(4) 0.012(3) 0.025(3) -0.014(3)
C14B 0.062(6) 0.067(8) 0.061(6) 0.022(5) 0.027(5) 0.018(6)
C15B 0.071(3) 0.156(7) 0.082(4) 0.005(4) 0.029(3) 0.022(4)
C16B 0.060(6) 0.093(11) 0.099(9) 0.025(6) 0.052(7) 0.053(8)
C17B 0.099(5) 0.074(5) 0.295(14) -0.018(4) 0.081(7) 0.002(7)

loop_
_atom_type_symbol
_atom_type_description
_atom_type_scat_dispersion_real
_atom_type_scat_dispersion_imag
_atom_type_scat_source
C C 0.0033 0.0016 'International Tables Vol C Tables 4.2.6.8 and 6.1.1.4'
H H 0 0 'International Tables Vol C Tables 4.2.6.8 and 6.1.1.4'
N N 0.0061 0.0033 'International Tables Vol C Tables 4.2.6.8 and 6.1.1.4'
O O 0.0106 0.006 'International Tables Vol C Tables 4.2.6.8 and 6.1.1.4'
S S 0.1246 0.1234 'International Tables Vol C Tables 4.2.6.8 and 6.1.1.4'
Ru Ru -1.2594 0.8363 'International Tables Vol C Tables 4.2.6.8 and 6.1.1.4'

loop_
_geom_angle_atom_site_label_1
_geom_angle_atom_site_label_2
_geom_angle_atom_site_label_3
_geom_angle
_geom_angle_site_symmetry_1
_geom_angle_site_symmetry_3
O2 C1 O1 125.4(4) . .
O2 C1 C2 118.6(4) . .
O1 C1 C2 116.0(3) . .
N1 C2 C3 118.4(4) . .
N1 C2 C1 113.1(3) . .
C3 C2 C1 128.5(3) . .
C4 C3 C2 119.5(4) . .
C5 C4 C3 121.0(3) . .
C4 C5 C6 120.5(4) . .
N1 C6 C5 117.1(3) . .
N1 C6 C6 112.75(15) . 2_655
C5 C6 C6 130.1(2) . 2_655
N2 C7 C8 122.5(3) . .
C9 C8 C7 119.9(3) . .
C9 C8 S1 120.7(2) . .
C7 C8 S1 119.5(2) . .
C8 C9 C10 118.0(3) . .
C9 C10 C11 119.9(3) . .
N2 C11 C10 122.2(3) . .
C2 N1 C6 123.5(3) . .
C2 N1 Ru1 120.3(2) . .
C6 N1 Ru1 116.19(18) . .
C11 N2 C7 117.6(2) . .
C11 N2 Ru1 125.4(2) . .
C7 N2 Ru1 116.95(18) . .
C1 O1 Ru1 112.3(2) . .
O4 S1 O5 115.4(3) . .
O4 S1 O3 113.5(2) . .
O5 S1 O3 111.47(19) . .
O4 S1 C8 105.36(16) . .
O5 S1 C8 105.41(18) . .
O3 S1 C8 104.47(17) . .
N1 Ru1 N1 82.07(14) . 2_655
N1 Ru1 N2 91.95(9) . 2_655
N1 Ru1 N2 93.85(9) 2_655 2_655
N1 Ru1 N2 93.85(9) . .
N1 Ru1 N2 91.95(9) 2_655 .
N2 Ru1 N2 172.30(13) 2_655 .
N1 Ru1 O1 78.27(9) . .
N1 Ru1 O1 160.31(10) 2_655 .
N2 Ru1 O1 87.98(8) 2_655 .
N2 Ru1 O1 88.26(8) . .
N1 Ru1 O1 160.31(10) . 2_655
N1 Ru1 O1 78.27(9) 2_655 2_655
N2 Ru1 O1 88.26(8) 2_655 2_655
N2 Ru1 O1 87.98(8) . 2_655
O1 Ru1 O1 121.41(13) . 2_655
C16B N3 C14A 133.5(8) . .
C16B N3 C12B 115.9(11) . .
C14A N3 C12B 60.5(8) . .
C16B N3 C16A 47.2(7) . .
C14A N3 C16A 110.7(9) . .
C12B N3 C16A 150.8(10) . .
C16B N3 C12A 59.9(7) . .
C14A N3 C12A 111.8(7) . .
C12B N3 C12A 59.0(8) . .
C16A N3 C12A 106.5(7) . .
C16B N3 C14B 110.5(7) . .
C14A N3 C14B 48.8(7) . .
C12B N3 C14B 109.3(8) . .
C16A N3 C14B 67.5(7) . .
C12A N3 C14B 146.6(6) . .
C13A C12A N3 107.5(6) . .
N3 C14A C15A 112.9(9) . .
C17A C16A N3 120.6(9) . .

loop_
_geom_bond_atom_site_label_1
_geom_bond_atom_site_label_2
_geom_bond_site_symmetry_2
_geom_bond_distance
C1 O2 . 1.235(4)
C1 O1 . 1.281(4)
C1 C2 . 1.510(5)
C2 N1 . 1.345(4)
C2 C3 . 1.401(5)
C3 C4 . 1.365(7)
C4 C5 . 1.359(6)
C5 C6 . 1.394(4)
C6 N1 . 1.376(4)
C6 C6 2_655 1.460(6)
C7 N2 . 1.348(4)
C7 C8 . 1.375(4)
C8 C9 . 1.372(4)
C8 S1 . 1.782(3)
C9 C10 . 1.374(6)
C10 C11 . 1.382(5)
C11 N2 . 1.339(4)
C18 O6 . 1.391(7)
N1 Ru1 . 1.923(2)
N2 Ru1 . 2.080(2)
O1 Ru1 . 2.185(2)
O3 S1 . 1.451(3)
O4 S1 . 1.432(3)
O5 S1 . 1.448(3)
Ru1 N1 2_655 1.923(2)
Ru1 N2 2_655 2.080(2)
Ru1 O1 2_655 2.185(2)
N3 C16B . 1.412(12)
N3 C14A . 1.430(10)
N3 C12B . 1.489(15)
N3 C16A . 1.523(13)
N3 C12A . 1.558(9)
N3 C14B . 1.591(11)
C12A C13A . 1.543(12)
C14A C15A . 1.569(12)
C16A C17A . 1.297(14)
